data_4338237
loop_
_publ_author_name
'Kato, Chika Nozaki'
'Kashiwagi, Toshifumi'
'Unno, Wataru'
'Nakagawa, Miyuki'
'Uno, Hidemitsu'

_publ_section_title
;
 Syntheses and Molecular Structures of Monomeric and Hydrogen-Bonded
 Dimeric Dawson-Type Trialuminum-Substituted Polyoxotungstates Derived
 under Acidic and Basic Conditions.
;
_journal_issue 10
_journal_name_full 'Inorganic chemistry'
_journal_page_first 4824
_journal_page_last 4832
_journal_paper_doi 10.1021/ic402650g
_journal_volume 53
_journal_year 2014
_chemical_formula_moiety 'H15 Al3 Cs6 O65 P2 W15'
_chemical_formula_sum 'Al3 Cs6 H15 O65 P2 W15'
_chemical_formula_weight 4753.15
_space_group_IT_number 11
_symmetry_cell_setting monoclinic
_symmetry_Int_Tables_number 11
_symmetry_space_group_name_Hall '-P 2yb'
_symmetry_space_group_name_H-M 'P 1 21/m 1'
_atom_sites_solution_primary direct
_atom_sites_solution_secondary difmap
_cell_angle_alpha 90.0000
_cell_angle_beta 93.5841
_cell_angle_gamma 90.0000
_cell_formula_units_Z 2
_cell_length_a 12.7724(8)
_cell_length_b 17.2403(13)
_cell_length_c 15.1612(12)
_cell_measurement_reflns_used 8664
_cell_measurement_temperature 293
_cell_measurement_theta_max 27.58
_cell_measurement_theta_min 3.04
_cell_volume 3332.0(4)
_computing_cell_refinement CrystalClear
_computing_data_collection 'CrystalClear (Rigaku/MSC Inc., 2006)'
_computing_data_reduction CrystalClear
_computing_molecular_graphics 'CrystalStructure 4.0'
_computing_publication_material 'CrystalStructure 4.0 (Rigaku, 2010)'
_computing_structure_refinement 'SHELXL97 (Sheldrick, 2008)'
_computing_structure_solution 'SHELXS97 (Sheldrick, 2008)'
_diffrn_ambient_temperature 293
_diffrn_detector_area_resol_mean 7.314
_diffrn_measured_fraction_theta_full 0.988
_diffrn_measured_fraction_theta_max 0.988
_diffrn_measurement_device_type 'Rigaku Mercury70'
_diffrn_measurement_method \w
_diffrn_radiation_type 'Mo K\a'
_diffrn_radiation_wavelength 0.71070
_diffrn_reflns_av_R_equivalents 0.0878
_diffrn_reflns_limit_h_max 11
_diffrn_reflns_limit_h_min -16
_diffrn_reflns_limit_k_max 21
_diffrn_reflns_limit_k_min -22
_diffrn_reflns_limit_l_max 18
_diffrn_reflns_limit_l_min -19
_diffrn_reflns_number 24848
_diffrn_reflns_theta_full 27.00
_diffrn_reflns_theta_max 27.00
_diffrn_standards_number 0
_exptl_absorpt_coefficient_mu 29.233
_exptl_absorpt_correction_T_max 0.003
_exptl_absorpt_correction_T_min 0.001
_exptl_absorpt_correction_type numerical
_exptl_absorpt_process_details 'NUMABS (Rigaku, 1999)'
_exptl_crystal_colour colorless
_exptl_crystal_density_diffrn 4.737
_exptl_crystal_density_method 'not measured'
_exptl_crystal_description prism
_exptl_crystal_F_000 4088.00
_exptl_crystal_size_max 0.200
_exptl_crystal_size_mid 0.200
_exptl_crystal_size_min 0.200
_platon_squeeze_details
;
;
_refine_diff_density_max 12.330
_refine_diff_density_min -8.240
_refine_ls_extinction_coef 0.00020(11)
_refine_ls_extinction_method SHELXL
_refine_ls_goodness_of_fit_ref 1.927
_refine_ls_hydrogen_treatment undef
_refine_ls_number_parameters 428
_refine_ls_number_reflns 7434
_refine_ls_number_restraints 114
_refine_ls_R_factor_gt 0.1582
_refine_ls_shift/su_max 0.000
_refine_ls_structure_factor_coef Fsqd
_refine_ls_weighting_details 'w = 1/[\s^2^(Fo^2^)+(0.2000P)^2^+0.0000P] where P=(Fo^2^+2Fc^2^)/3'
_refine_ls_weighting_scheme calc
_refine_ls_wR_factor_ref 0.4692
_reflns_number_gt 6126
_reflns_number_total 7436
_reflns_threshold_expression F^2^>2.0\s(F^2^)
_cod_data_source_file ic402650g_si_004.cif
_cod_data_source_block MN-RT-111203a
_cod_depositor_comments 'Adding full bibliography for 4338236--4338237.cif.'
_cod_original_cell_volume 3332.0(5)
_cod_original_formula_sum 'H15 Al3 Cs6 O65 P2 W15'
_cod_database_code 4338237

loop_
_symmetry_equiv_pos_site_id
_symmetry_equiv_pos_as_xyz
1 +X,+Y,+Z
2 -X,1/2+Y,-Z
3 -X,-Y,-Z
4 +X,1/2-Y,+Z

loop_
_atom_site_label
_atom_site_type_symbol
_atom_site_fract_x
_atom_site_fract_y
_atom_site_fract_z
_atom_site_U_iso_or_equiv
_atom_site_adp_type
_atom_site_occupancy
_atom_site_symmetry_multiplicity
_atom_site_calc_flag
W1 W 0.58042(13) 0.64531(9) 0.69797(11) 0.0241(5) Uani 1.0 4 d
W2 W 0.36616(13) 0.54767(9) 0.62086(10) 0.0243(5) Uani 1.0 4 d
W3 W 0.13517(13) 0.65185(8) 0.53727(11) 0.0242(5) Uani 1.0 4 d
W4 W 0.47959(13) 0.64310(10) 0.92711(11) 0.0256(5) Uani 1.0 4 d
W5 W 0.26601(13) 0.54570(9) 0.85084(10) 0.0253(5) Uani 1.0 4 d
W6 W 0.03048(13) 0.65237(9) 0.76510(11) 0.0243(5) Uani 1.0 4 d
W7 W 0.31857(19) 0.7500 1.08286(14) 0.0282(6) Uani 1.0 2 d
W8 W 0.10122(14) 0.65156(9) 1.00518(11) 0.0275(5) Uani 1.0 4 d
Cs1 Cs 0.1930(3) 0.4328(2) 1.0737(3) 0.0539(10) Uani 1.0 4 d
Cs2 Cs 0.1811(3) 0.4396(3) 1.4378(3) 0.0607(11) Uani 1.0 4 d
Cs3 Cs 0.0978(7) 0.7500 1.2844(6) 0.091(3) Uani 0.8600 2 d
Cs4 Cs 0.4167(9) 0.3521(6) 0.7960(7) 0.090(3) Uani 0.5700 4 d
P1 P 0.3618(10) 0.7500 0.6168(8) 0.016(3) Uani 1.0 2 d
P2 P 0.2517(10) 0.7500 0.8541(8) 0.016(3) Uani 1.0 2 d
Al1 Al 0.5661(11) 0.7500 0.4939(9) 0.014(3) Uani 1.0 2 d
Al2 Al 0.3698(8) 0.6595(6) 0.4239(7) 0.0135(19) Uani 1.0 4 d
O1 O 0.707(3) 0.7500 0.451(3) 0.030(9) Uani 1.0 2 d
O2 O 0.353(3) 0.588(2) 0.328(3) 0.046(8) Uani 1.0 4 d
O3 O 0.046(3) 0.590(2) 0.487(3) 0.043(8) Uani 1.0 4 d
O4 O 0.585(3) 0.615(3) 0.994(2) 0.044(9) Uani 1.0 4 d
O5 O 0.233(2) 0.4501(15) 0.866(3) 0.033(7) Uani 1.0 4 d
O6 O -0.072(3) 0.5871(19) 0.7486(19) 0.034(7) Uani 1.0 4 d
O7 O 0.368(4) 0.7500 1.183(3) 0.043(11) Uani 1.0 2 d
O8 O 0.020(3) 0.5922(18) 1.061(2) 0.040(8) Uani 1.0 4 d
O9 O 0.517(3) 0.6737(15) 0.4183(16) 0.025(6) Uani 1.0 4 d
O10 O 0.340(3) 0.7500 0.358(3) 0.035(10) Uani 1.0 2 d
O11 O 0.590(3) 0.6673(19) 0.586(2) 0.034(7) Uani 1.0 4 d
O12 O 0.397(3) 0.5830(16) 0.5113(19) 0.028(6) Uani 1.0 4 d
O13 O 0.230(3) 0.6598(18) 0.456(3) 0.037(8) Uani 1.0 4 d
O14 O 0.407(3) 0.7500 0.523(2) 0.019(7) Uani 1.0 2 d
O15 O 0.703(3) 0.604(3) 0.729(2) 0.042(8) Uani 1.0 4 d
O16 O 0.511(3) 0.5477(14) 0.659(2) 0.029(6) Uani 1.0 4 d
O17 O 0.351(3) 0.4501(16) 0.5962(18) 0.031(7) Uani 1.0 4 d
O18 O 0.225(2) 0.5807(16) 0.6025(17) 0.025(6) Uani 1.0 4 d
O19 O 0.069(2) 0.7500 0.501(2) 0.016(7) Uani 1.0 2 d
O20 O 0.590(3) 0.7500 0.7392(19) 0.011(6) Uani 1.0 2 d
O21 O 0.246(3) 0.7500 0.605(2) 0.026(8) Uani 1.0 2 d
O22 O 0.3985(19) 0.8207(15) 0.6615(18) 0.022(6) Uani 1.0 4 d
O23 O 0.523(3) 0.6276(17) 0.8183(19) 0.036(8) Uani 1.0 4 d
O24 O 0.340(3) 0.5407(14) 0.7473(17) 0.022(6) Uani 1.0 4 d
O25 O 0.058(3) 0.6615(16) 0.649(2) 0.030(7) Uani 1.0 4 d
O26 O 0.396(2) 0.5504(13) 0.9195(17) 0.021(5) Uani 1.0 4 d
O27 O 0.146(2) 0.5839(14) 0.7870(17) 0.021(5) Uani 1.0 4 d
O28 O -0.053(4) 0.7500 0.766(3) 0.047(13) Uani 1.0 2 d
O29 O 0.505(3) 0.7500 0.920(3) 0.032(9) Uani 1.0 2 d
O30 O 0.158(2) 0.7500 0.789(2) 0.012(6) Uani 1.0 2 d
O31 O 0.316(2) 0.8228(19) 0.849(2) 0.032(7) Uani 1.0 4 d
O32 O 0.395(2) 0.6746(15) 1.0269(19) 0.024(6) Uani 1.0 4 d
O33 O 0.192(2) 0.5851(15) 0.9540(17) 0.023(6) Uani 1.0 4 d
O34 O 0.0290(18) 0.6585(13) 0.8907(18) 0.016(5) Uani 1.0 4 d
O35 O 0.215(2) 0.7500 0.954(2) 0.013(7) Uani 1.0 2 d
O36 O 0.209(3) 0.673(2) 1.103(3) 0.047(9) Uani 1.0 4 d
O37 O 0.039(3) 0.7500 1.036(3) 0.031(9) Uani 1.0 2 d

loop_
_atom_site_aniso_label
_atom_site_aniso_U_11
_atom_site_aniso_U_22
_atom_site_aniso_U_33
_atom_site_aniso_U_12
_atom_site_aniso_U_13
_atom_site_aniso_U_23
W1 0.0239(9) 0.0280(9) 0.0204(9) 0.0034(6) 0.0001(7) 0.0015(6)
W2 0.0295(10) 0.0201(9) 0.0231(9) 0.0036(6) -0.0003(7) -0.0011(6)
W3 0.0253(9) 0.0242(9) 0.0225(9) -0.0018(6) -0.0025(7) -0.0020(6)
W4 0.0260(9) 0.0302(9) 0.0205(9) 0.0037(6) 0.0002(7) 0.0023(6)
W5 0.0299(10) 0.0226(9) 0.0234(9) -0.0005(6) 0.0018(7) 0.0025(6)
W6 0.0237(9) 0.0265(9) 0.0227(9) -0.0024(6) 0.0002(7) 0.0001(6)
W7 0.0304(13) 0.0377(13) 0.0165(11) 0.0000 0.0019(9) 0.0000
W8 0.0306(10) 0.0297(9) 0.0226(9) -0.0013(6) 0.0048(7) 0.0024(6)
Cs1 0.056(2) 0.0535(19) 0.054(2) 0.0084(16) 0.0202(16) 0.0195(16)
Cs2 0.052(3) 0.067(3) 0.063(3) 0.0002(18) 0.0039(18) -0.0290(19)
Cs3 0.084(6) 0.107(7) 0.077(6) 0.0000 -0.023(5) 0.0000
Cs4 0.095(7) 0.108(8) 0.068(6) 0.046(6) 0.009(5) 0.010(5)
P1 0.016(6) 0.015(6) 0.016(6) 0.0000 -0.005(5) 0.0000
P2 0.022(7) 0.011(6) 0.013(6) 0.0000 -0.001(5) 0.0000
Al1 0.014(7) 0.015(6) 0.012(6) 0.0000 -0.006(5) 0.0000
Al2 0.009(5) 0.012(5) 0.020(5) 0.001(4) 0.008(4) 0.002(4)
O1 0.019(14) 0.030(15) 0.040(17) 0.0000 -0.007(13) 0.0000
O2 0.040(19) 0.05(2) 0.05(2) 0.001(16) 0.005(16) 0.006(16)
O3 0.041(19) 0.047(19) 0.040(19) -0.006(15) -0.000(15) 0.004(15)
O4 0.05(2) 0.06(3) 0.023(15) 0.024(18) -0.006(14) 0.013(15)
O5 0.012(12) 0.019(13) 0.07(3) 0.003(10) 0.013(13) 0.015(13)
O6 0.028(15) 0.047(18) 0.026(15) 0.007(13) 0.002(12) 0.026(13)
O7 0.07(2) 0.030(16) 0.028(16) 0.0000 0.003(15) 0.0000
O8 0.05(2) 0.035(17) 0.032(16) -0.022(15) 0.010(15) 0.002(13)
O9 0.045(14) 0.020(10) 0.010(10) -0.001(10) 0.005(10) 0.003(9)
O10 0.033(17) 0.041(17) 0.031(16) 0.0000 0.014(14) 0.0000
O11 0.023(12) 0.052(14) 0.026(12) 0.027(11) -0.011(10) -0.015(11)
O12 0.024(9) 0.032(10) 0.028(10) 0.015(8) -0.002(8) -0.002(8)
O13 0.041(19) 0.039(17) 0.032(17) 0.010(14) 0.014(15) -0.002(13)
O14 0.021(11) 0.010(10) 0.026(11) 0.0000 -0.003(9) 0.0000
O15 0.023(15) 0.07(3) 0.032(17) 0.004(15) 0.014(13) -0.010(16)
O16 0.027(14) 0.016(12) 0.044(17) -0.001(11) 0.012(13) -0.003(12)
O17 0.055(15) 0.022(12) 0.017(11) 0.004(11) 0.002(11) -0.006(10)
O18 0.023(13) 0.029(14) 0.021(13) -0.010(11) -0.005(11) 0.007(11)
O19 0.010(12) 0.018(13) 0.022(14) 0.0000 0.007(11) 0.0000
O20 0.018(13) 0.010(12) 0.006(12) 0.0000 0.004(10) 0.0000
O21 0.038(16) 0.027(14) 0.012(13) 0.0000 -0.004(13) 0.0000
O22 0.013(11) 0.025(13) 0.028(14) -0.002(10) 0.002(10) 0.002(11)
O23 0.06(3) 0.028(14) 0.021(15) -0.008(15) 0.007(14) 0.002(12)
O24 0.030(9) 0.011(8) 0.024(9) 0.010(7) -0.005(8) -0.002(7)
O25 0.037(10) 0.027(9) 0.026(10) 0.009(8) -0.009(8) 0.006(8)
O26 0.023(13) 0.014(11) 0.026(13) -0.002(10) 0.006(11) 0.012(10)
O27 0.018(9) 0.022(9) 0.023(9) -0.009(7) 0.006(7) 0.005(8)
O28 0.03(3) 0.07(4) 0.04(3) 0.0000 0.01(2) 0.0000
O29 0.041(17) 0.028(15) 0.027(15) 0.0000 -0.015(14) 0.0000
O30 0.017(13) 0.006(11) 0.011(12) 0.0000 -0.008(11) 0.0000
O31 0.013(12) 0.053(19) 0.031(15) -0.003(13) 0.007(11) 0.018(14)
O32 0.021(13) 0.020(12) 0.030(14) 0.000(10) -0.003(11) 0.004(11)
O33 0.019(13) 0.029(13) 0.019(12) 0.002(10) -0.013(10) -0.005(11)
O34 0.004(9) 0.014(10) 0.030(12) -0.001(7) 0.002(9) 0.000(9)
O35 0.006(12) 0.020(13) 0.013(13) 0.0000 -0.002(10) 0.0000
O36 0.032(18) 0.05(2) 0.06(3) 0.010(16) 0.007(16) -0.022(18)
O37 0.029(16) 0.037(16) 0.028(15) 0.0000 0.014(13) 0.0000

loop_
_atom_type_symbol
_atom_type_description
_atom_type_scat_dispersion_real
_atom_type_scat_dispersion_imag
_atom_type_scat_source
H H 0.0000 0.0000
;
International Tables for Crystallography
(1992, Vol. C, Table 6.1.1.4)
;
Al Al 0.0645 0.0514
;
International Tables for Crystallography
(1992, Vol. C, Tables 4.2.6.8 and 6.1.1.4)
;
Cs Cs -0.3680 2.1192
;
International Tables for Crystallography
(1992, Vol. C, Tables 4.2.6.8 and 6.1.1.4)
;
O O 0.0106 0.0060
;
International Tables for Crystallography
(1992, Vol. C, Tables 4.2.6.8 and 6.1.1.4)
;
P P 0.1023 0.0942
;
International Tables for Crystallography
(1992, Vol. C, Tables 4.2.6.8 and 6.1.1.4)
;
W W -0.8490 6.8722
;
International Tables for Crystallography
(1992, Vol. C, Tables 4.2.6.8 and 6.1.1.4)
;

loop_
_geom_angle_atom_site_label_1
_geom_angle_atom_site_label_2
_geom_angle_atom_site_label_3
_geom_angle
_geom_angle_publ_flag
_geom_angle_site_symmetry_1
_geom_angle_site_symmetry_3
O11 W1 O15 103.3(15) yes . .
O11 W1 O16 87.1(14) yes . .
O11 W1 O20 96.1(14) yes . .
O11 W1 O22 81.5(12) yes . 4_565
O11 W1 O23 162.6(14) yes . .
O15 W1 O16 96.3(15) yes . .
O15 W1 O20 105.1(16) yes . .
O15 W1 O22 169.4(14) yes . 4_565
O15 W1 O23 93.8(14) yes . .
O16 W1 O20 157.0(15) yes . .
O16 W1 O22 74.4(10) yes . 4_565
O16 W1 O23 87.8(13) yes . .
O20 W1 O22 83.5(13) yes . 4_565
O20 W1 O23 82.4(13) yes . .
O22 W1 O23 81.1(12) yes 4_565 .
O12 W2 O16 90.6(13) yes . .
O12 W2 O17 98.8(13) yes . .
O12 W2 O18 91.4(12) yes . .
O12 W2 O22 82.8(11) yes . 4_565
O12 W2 O24 163.8(11) yes . .
O16 W2 O17 99.0(14) yes . .
O16 W2 O18 160.5(11) yes . .
O16 W2 O22 76.8(10) yes . 4_565
O16 W2 O24 85.8(13) yes . .
O17 W2 O18 99.9(14) yes . .
O17 W2 O22 175.6(12) yes . 4_565
O17 W2 O24 97.4(12) yes . .
O18 W2 O22 84.2(10) yes . 4_565
O18 W2 O24 86.8(11) yes . .
O22 W2 O24 81.0(10) yes 4_565 .
O3 W3 O13 101.8(16) yes . .
O3 W3 O18 101.1(14) yes . .
O3 W3 O19 98.7(14) yes . .
O3 W3 O21 173.5(14) yes . .
O3 W3 O25 94.4(15) yes . .
O13 W3 O18 89.7(13) yes . .
O13 W3 O19 92.2(14) yes . .
O13 W3 O21 80.4(13) yes . .
O13 W3 O25 163.8(14) yes . .
O18 W3 O19 159.3(11) yes . .
O18 W3 O21 84.9(10) yes . .
O18 W3 O25 85.9(12) yes . .
O19 W3 O21 75.1(9) yes . .
O19 W3 O25 86.6(12) yes . .
O21 W3 O25 83.6(12) yes . .
O4 W4 O23 103.3(16) yes . .
O4 W4 O26 102.7(15) yes . .
O4 W4 O29 100.2(18) yes . .
O4 W4 O31 172.1(14) yes . 4_565
O4 W4 O32 94.0(14) yes . .
O23 W4 O26 91.3(13) yes . .
O23 W4 O29 91.7(17) yes . .
O23 W4 O31 83.7(13) yes . 4_565
O23 W4 O32 162.5(13) yes . .
O26 W4 O29 155.6(14) yes . .
O26 W4 O31 73.3(11) yes . 4_565
O26 W4 O32 86.9(11) yes . .
O29 W4 O31 83.0(14) yes . 4_565
O29 W4 O32 83.1(16) yes . .
O31 W4 O32 79.2(11) yes 4_565 .
O5 W5 O24 102.2(13) yes . .
O5 W5 O26 100.4(12) yes . .
O5 W5 O27 101.8(12) yes . .
O5 W5 O31 172.8(14) yes . 4_565
O5 W5 O33 94.9(14) yes . .
O24 W5 O26 89.5(12) yes . .
O24 W5 O27 91.3(12) yes . .
O24 W5 O31 83.3(10) yes . 4_565
O24 W5 O33 162.7(11) yes . .
O26 W5 O27 157.1(10) yes . .
O26 W5 O31 74.7(10) yes . 4_565
O26 W5 O33 89.8(11) yes . .
O27 W5 O31 82.7(10) yes . 4_565
O27 W5 O33 82.7(11) yes . .
O31 W5 O33 79.9(11) yes 4_565 .
O6 W6 O25 96.0(14) yes . .
O6 W6 O27 101.1(13) yes . .
O6 W6 O28 98.6(16) yes . .
O6 W6 O30 174.7(12) yes . .
O6 W6 O34 97.2(12) yes . .
O25 W6 O27 91.7(13) yes . .
O25 W6 O28 93.9(16) yes . .
O25 W6 O30 85.1(12) yes . .
O25 W6 O34 166.7(12) yes . .
O27 W6 O28 158.8(15) yes . .
O27 W6 O30 84.0(9) yes . .
O27 W6 O34 85.2(11) yes . .
O28 W6 O30 76.1(14) yes . .
O28 W6 O34 84.7(15) yes . .
O30 W6 O34 81.8(10) yes . .
O7 W7 O32 104.1(16) yes . .
O7 W7 O32 104.1(16) yes . 4_565
O7 W7 O35 168(2) yes . .
O7 W7 O36 95.6(18) yes . .
O7 W7 O36 95.6(18) yes . 4_565
O32 W7 O32 88.6(12) yes . 4_565
O32 W7 O35 84.4(10) yes . .
O32 W7 O36 90.0(14) yes . .
O32 W7 O36 159.9(14) yes . 4_565
O32 W7 O35 84.4(10) yes 4_565 .
O32 W7 O36 159.9(14) yes 4_565 .
O32 W7 O36 90.0(14) yes 4_565 4_565
O35 W7 O36 75.5(12) yes . .
O35 W7 O36 75.5(12) yes . 4_565
O36 W7 O36 84.4(15) yes . 4_565
O8 W8 O33 104.6(14) yes . .
O8 W8 O34 102.4(13) yes . .
O8 W8 O35 168.3(12) yes . .
O8 W8 O36 98.9(15) yes . .
O8 W8 O37 97.7(16) yes . .
O33 W8 O34 86.4(11) yes . .
O33 W8 O35 83.9(10) yes . .
O33 W8 O36 90.5(13) yes . .
O33 W8 O37 157.7(14) yes . .
O34 W8 O35 86.0(10) yes . .
O34 W8 O36 158.6(13) yes . .
O34 W8 O37 89.0(15) yes . .
O35 W8 O36 72.6(13) yes . .
O35 W8 O37 74.0(12) yes . .
O36 W8 O37 85.9(16) yes . .
O14 P1 O21 108(2) yes . .
O14 P1 O22 107.2(14) yes . .
O14 P1 O22 107.2(14) yes . 4_565
O21 P1 O22 110.3(13) yes . .
O21 P1 O22 110.3(13) yes . 4_565
O22 P1 O22 113.5(17) yes . 4_565
O30 P2 O31 112.6(13) yes . .
O30 P2 O31 112.6(13) yes . 4_565
O30 P2 O35 110.5(17) yes . .
O31 P2 O31 112.7(18) yes . 4_565
O31 P2 O35 103.9(14) yes . .
O31 P2 O35 103.9(14) yes 4_565 .
O1 Al1 O9 94.4(14) yes . .
O1 Al1 O9 94.4(14) yes . 4_565
O1 Al1 O11 97.3(14) yes . .
O1 Al1 O11 97.3(14) yes . 4_565
O1 Al1 O14 172.6(17) yes . .
O9 Al1 O9 92.0(13) yes . 4_565
O9 Al1 O11 87.5(12) yes . .
O9 Al1 O11 168.3(16) yes . 4_565
O9 Al1 O14 80.5(12) yes . .
O9 Al1 O11 168.3(16) yes 4_565 .
O9 Al1 O11 87.5(12) yes 4_565 4_565
O9 Al1 O14 80.5(12) yes 4_565 .
O11 Al1 O11 90.7(14) yes . 4_565
O11 Al1 O14 87.9(12) yes . .
O11 Al1 O14 87.9(12) yes 4_565 .
O2 Al2 O9 96.4(14) yes . .
O2 Al2 O10 97.1(16) yes . .
O2 Al2 O12 95.1(14) yes . .
O2 Al2 O13 98.0(15) yes . .
O2 Al2 O14 171.4(15) yes . .
O9 Al2 O10 92.1(15) yes . .
O9 Al2 O12 88.9(12) yes . .
O9 Al2 O13 165.5(14) yes . .
O9 Al2 O14 76.5(13) yes . .
O10 Al2 O12 167.6(16) yes . .
O10 Al2 O13 88.4(16) yes . .
O10 Al2 O14 78.6(13) yes . .
O12 Al2 O13 87.6(14) yes . .
O12 Al2 O14 89.6(11) yes . .
O13 Al2 O14 89.4(15) yes . .
Al1 O9 Al2 111.4(15) yes . .
Al2 O10 Al2 112(3) yes . 4_565
W1 O11 Al1 144.1(19) yes . .
W2 O12 Al2 145.6(17) yes . .
W3 O13 Al2 151(2) yes . .
P1 O14 Al1 127(2) yes . .
P1 O14 Al2 122.9(14) yes . .
P1 O14 Al2 122.9(14) yes . 4_565
Al1 O14 Al2 91.6(12) yes . .
Al1 O14 Al2 91.6(12) yes . 4_565
Al2 O14 Al2 90.5(12) yes . 4_565
W1 O16 W2 120.1(13) yes . .
W2 O18 W3 143.6(16) yes . .
W3 O19 W3 119.9(14) yes . 4_565
W1 O20 W1 141.6(17) yes . 4_565
W3 O21 W3 89.9(12) yes . 4_565
W3 O21 P1 127.7(11) yes . .
W3 O21 P1 127.7(11) yes 4_565 .
W1 O22 W2 88.7(9) yes 4_565 4_565
W1 O22 P1 125.7(15) yes 4_565 .
W2 O22 P1 129.1(16) yes 4_565 .
W1 O23 W4 162.4(18) yes . .
W2 O24 W5 158.7(16) yes . .
W3 O25 W6 159.4(18) yes . .
W4 O26 W5 122.0(13) yes . .
W5 O27 W6 154.9(15) yes . .
W6 O28 W6 115(3) yes . 4_565
W4 O29 W4 159(3) yes . 4_565
W6 O30 W6 91.3(9) yes . 4_565
W6 O30 P2 128.0(10) yes . .
W6 O30 P2 128.0(10) yes 4_565 .
W4 O31 W5 89.3(11) yes 4_565 4_565
W4 O31 P2 129.9(18) yes 4_565 .
W5 O31 P2 130.4(16) yes 4_565 .
W4 O32 W7 149.6(16) yes . .
W5 O33 W8 152.4(15) yes . .
W6 O34 W8 149.9(14) yes . .
W7 O35 W8 93.1(10) yes . .
W7 O35 W8 93.1(10) yes . 4_565
W7 O35 P2 127.9(15) yes . .
W8 O35 W8 90.3(10) yes . 4_565
W8 O35 P2 121.5(10) yes . .
W8 O35 P2 121.5(10) yes 4_565 .
W7 O36 W8 118.8(19) yes . .
W8 O37 W8 122(3) yes . 4_565

loop_
_geom_bond_atom_site_label_1
_geom_bond_atom_site_label_2
_geom_bond_distance
_geom_bond_publ_flag
_geom_bond_site_symmetry_2
W1 O11 1.75(3) yes .
W1 O15 1.76(4) yes .
W1 O16 1.98(3) yes .
W1 O20 1.911(10) yes .
W1 O22 2.43(3) yes 4_565
W1 O23 2.03(3) yes .
W2 O12 1.84(3) yes .
W2 O16 1.90(3) yes .
W2 O17 1.73(3) yes .
W2 O18 1.89(3) yes .
W2 O22 2.38(3) yes 4_565
W2 O24 1.97(3) yes .
W3 O3 1.70(4) yes .
W3 O13 1.78(4) yes .
W3 O18 1.91(3) yes .
W3 O19 1.955(14) yes .
W3 O21 2.40(3) yes .
W3 O25 2.03(3) yes .
W4 O4 1.71(4) yes .
W4 O23 1.79(3) yes .
W4 O26 1.92(3) yes .
W4 O29 1.876(8) yes .
W4 O31 2.40(3) yes 4_565
W4 O32 1.99(3) yes .
W5 O5 1.72(3) yes .
W5 O24 1.89(3) yes .
W5 O26 1.90(3) yes .
W5 O27 1.88(3) yes .
W5 O31 2.36(4) yes 4_565
W5 O33 2.00(3) yes .
W6 O6 1.73(3) yes .
W6 O25 1.81(3) yes .
W6 O27 1.90(3) yes .
W6 O28 1.99(3) yes .
W6 O30 2.354(18) yes .
W6 O34 1.91(3) yes .
W7 O7 1.61(5) yes .
W7 O32 1.86(3) yes .
W7 O32 1.86(3) yes 4_565
W7 O35 2.29(3) yes .
W7 O36 1.96(4) yes .
W7 O36 1.96(4) yes 4_565
W8 O8 1.71(4) yes .
W8 O33 1.84(3) yes .
W8 O34 1.92(3) yes .
W8 O35 2.39(2) yes .
W8 O36 1.99(4) yes .
W8 O37 1.94(2) yes .
P1 O14 1.57(4) yes .
P1 O21 1.48(4) yes .
P1 O22 1.46(3) yes .
P1 O22 1.46(3) yes 4_565
P2 O30 1.50(3) yes .
P2 O31 1.51(4) yes .
P2 O31 1.51(4) yes 4_565
P2 O35 1.61(4) yes .
Al1 O1 1.95(5) yes .
Al1 O9 1.83(3) yes .
Al1 O9 1.83(3) yes 4_565
Al1 O11 2.01(4) yes .
Al1 O11 2.01(4) yes 4_565
Al1 O14 2.11(4) yes .
Al2 O2 1.91(4) yes .
Al2 O9 1.91(4) yes .
Al2 O10 1.88(3) yes .
Al2 O12 1.89(3) yes .
Al2 O13 1.89(4) yes .
Al2 O14 2.20(3) yes .

loop_
_geom_contact_atom_site_label_1
_geom_contact_atom_site_label_2
_geom_contact_distance
_geom_contact_publ_flag
_geom_contact_site_symmetry_2
W2 O11 3.59(3) no .
W2 O13 3.53(4) no .
W3 O12 3.60(3) no .
W7 O29 3.54(5) no .
W7 O37 3.60(4) no .
W8 O27 3.59(3) no .
W8 O36 3.59(4) no 4_565
P1 O11 3.31(4) no .
P1 O11 3.31(4) no 4_565
P1 O12 3.34(3) no .
P1 O12 3.34(3) no 4_565
P1 O13 3.27(4) no .
P1 O13 3.27(4) no 4_565
P1 O18 3.40(3) no .
P1 O18 3.40(3) no 4_565
P1 O20 3.36(4) no .
P2 O27 3.30(3) no .
P2 O27 3.30(3) no 4_565
P2 O29 3.33(4) no .
P2 O32 3.36(3) no .
P2 O32 3.36(3) no 4_565
P2 O33 3.33(3) no .
P2 O33 3.33(3) no 4_565
P2 O34 3.33(3) no .
P2 O34 3.33(3) no 4_565
Al1 O10 3.44(5) no .
Al2 O9 3.44(3) no 4_565
O10 O13 2.63(5) no 4_565
O11 O12 3.02(4) no .
O13 O13 3.11(5) no 4_565
O18 O27 3.03(4) no .
O19 O25 2.73(4) no 4_565
O20 O22 2.91(4) no .
O20 O23 2.60(4) no 4_565
O20 O29 3.01(6) no .
O21 O25 2.96(5) no 4_565
O21 O30 3.07(5) no .
O22 O31 3.09(4) no .
O23 O24 2.92(5) no .
O25 O25 3.05(4) no 4_565
O28 O34 2.63(5) no 4_565
O29 O31 2.86(5) no .
O29 O32 2.57(5) no 4_565
O30 O34 2.81(4) no 4_565
O32 O33 3.16(4) no .
O34 O34 3.16(3) no 4_565
Cs1 O4 3.18(4) no 3_667
Cs1 O5 3.23(4) no .
Cs1 O6 3.21(3) no 3_567
Cs1 O8 3.52(4) no .
Cs1 O8 3.33(4) no 3_567
Cs1 O15 3.26(3) no 3_667
Cs1 O33 3.19(3) no .
Cs1 O34 3.32(3) no 3_567
Cs2 O3 3.23(4) no 1_556
Cs2 O3 3.22(4) no 3_567
Cs2 O6 3.10(3) no 3_567
Cs2 O11 3.49(3) no 3_667
Cs2 O15 3.10(4) no 3_667
Cs2 O17 3.14(3) no 1_556
Cs2 O18 3.51(3) no 1_556
Cs3 O10 3.22(4) no 1_556
Cs3 O13 3.39(4) no 1_556
Cs3 O13 3.39(4) no 4_566
Cs3 O19 3.33(4) no 1_556
Cs3 O36 3.44(4) no .
Cs3 O36 3.44(4) no 4_565
Cs4 Cs4 3.520(15) no 4_555
Cs4 O4 3.23(4) no 3_667
Cs4 O5 3.14(3) no .
Cs4 O7 3.26(5) no 2_647
Cs4 O9 3.44(3) no 3_666
Cs4 O17 3.52(3) no .
Cs4 O24 3.46(3) no .
Cs4 O32 3.52(3) no 3_667
O1 O17 3.59(3) no 2_656
O1 O17 3.59(3) no 3_666
O2 O7 3.57(5) no 1_554
O2 O15 3.47(5) no 3_666
O2 O16 2.91(5) no 3_666
O3 Cs2 3.23(4) no 1_554
O3 Cs2 3.22(4) no 3_567
O3 O3 3.36(5) no 3_566
O4 Cs1 3.18(4) no 3_667
O4 Cs4 3.23(4) no 3_667
O4 O5 3.25(5) no 3_667
O4 O26 3.15(5) no 3_667
O5 Cs1 3.23(4) no .
O5 Cs4 3.14(3) no .
O5 O4 3.25(5) no 3_667
O5 O8 3.55(5) no 3_567
O6 Cs1 3.21(3) no 3_567
O6 Cs2 3.10(3) no 3_567
O6 O15 2.89(5) no 1_455
O7 Cs4 3.26(5) no 2_657
O7 Cs4 3.26(5) no 3_667
O7 O2 3.57(5) no 1_556
O7 O2 3.57(5) no 4_566
O7 O10 2.70(7) no 1_556
O8 Cs1 3.52(4) no .
O8 Cs1 3.33(4) no 3_567
O8 O5 3.55(5) no 3_567
O9 Cs4 3.44(3) no 3_666
O9 O17 2.73(4) no 3_666
O10 Cs3 3.22(4) no 1_554
O10 O7 2.70(7) no 1_554
O11 Cs2 3.49(3) no 3_667
O11 O17 3.54(5) no 3_666
O13 Cs3 3.39(4) no 1_554
O15 Cs1 3.26(3) no 3_667
O15 Cs2 3.10(4) no 3_667
O15 O2 3.47(5) no 3_666
O15 O6 2.89(5) no 1_655
O16 O2 2.91(5) no 3_666
O17 Cs2 3.14(3) no 1_554
O17 Cs4 3.52(3) no .
O17 O1 3.59(3) no 2_646
O17 O9 2.73(4) no 3_666
O17 O11 3.54(5) no 3_666
O18 Cs2 3.51(3) no 1_554
O19 Cs3 3.33(4) no 1_554
O24 Cs4 3.46(3) no .
O26 O4 3.15(5) no 3_667
O32 Cs4 3.52(3) no 3_667
O33 Cs1 3.19(3) no .
O34 Cs1 3.32(3) no 3_567
O36 Cs3 3.44(4) no .

loop_
_geom_torsion_atom_site_label_1
_geom_torsion_atom_site_label_2
_geom_torsion_atom_site_label_3
_geom_torsion_atom_site_label_4
_geom_torsion
_geom_torsion_publ_flag
_geom_torsion_site_symmetry_1
_geom_torsion_site_symmetry_3
_geom_torsion_site_symmetry_4
O15 W1 O11 Al1 -133(3) no . . .
O11 W1 O16 W2 -80.8(19) no . . .
O16 W1 O11 Al1 132(3) no . . .
O11 W1 O20 W1 15(4) no . . 4_565
O20 W1 O11 Al1 -25(3) no . . .
O11 W1 O22 W2 88.5(13) no . 4_565 .
O11 W1 O22 P1 -51(2) no . 4_565 .
O22 W1 O11 Al1 57(3) no 4_565 . .
O15 W1 O16 W2 176.2(19) no . . .
O15 W1 O20 W1 121(4) no . . 4_565
O16 W1 O20 W1 -82(5) no . . 4_565
O20 W1 O16 W2 18(5) no . . .
O16 W1 O22 W2 -0.9(11) no . 4_565 .
O16 W1 O22 P1 -140(2) no . 4_565 .
O22 W1 O16 W2 1.2(15) no 4_565 . .
O23 W1 O16 W2 82.6(19) no . . .
O20 W1 O22 W2 -174.4(12) no . 4_565 .
O20 W1 O22 P1 46.1(19) no . 4_565 .
O22 W1 O20 W1 -66(4) no 4_565 . 4_565
O23 W1 O20 W1 -147(4) no . . 4_565
O23 W1 O22 W2 -91.1(11) no . 4_565 .
O23 W1 O22 P1 129(2) no . 4_565 .
O12 W2 O16 W1 81.2(18) no . . .
O16 W2 O12 Al2 -127(3) no . . .
O17 W2 O12 Al2 134(3) no . . .
O12 W2 O18 W3 -24(3) no . . .
O18 W2 O12 Al2 34(3) no . . .
O12 W2 O22 W1 -91.4(11) no . 4_565 .
O12 W2 O22 P1 46(2) no . 4_565 .
O22 W2 O12 Al2 -50(3) no 4_565 . .
O17 W2 O16 W1 -179.8(17) no . . .
O16 W2 O22 W1 0.9(11) no . 4_565 .
O16 W2 O22 P1 138(3) no . 4_565 .
O22 W2 O16 W1 -1.2(16) no 4_565 . .
O16 W2 O24 W5 163(4) no . . .
O24 W2 O16 W1 -83.0(18) no . . .
O17 W2 O18 W3 -123(3) no . . .
O17 W2 O24 W5 -98(4) no . . .
O18 W2 O22 W1 176.4(11) no . 4_565 .
O18 W2 O22 P1 -46(2) no . 4_565 .
O22 W2 O18 W3 59(3) no 4_565 . .
O18 W2 O24 W5 1(4) no . . .
O24 W2 O18 W3 140(3) no . . .
O22 W2 O24 W5 86(4) no 4_565 . .
O24 W2 O22 W1 88.7(11) no . 4_565 .
O24 W2 O22 P1 -134(2) no . 4_565 .
O3 W3 O13 Al2 -133(4) no . . .
O3 W3 O18 W2 124(3) no . . .
O3 W3 O19 W3 -179.5(19) no . . 4_565
O3 W3 O25 W6 114(5) no . . .
O13 W3 O18 W2 22(3) no . . .
O18 W3 O13 Al2 -32(4) no . . .
O13 W3 O19 W3 -77.2(19) no . . 4_565
O19 W3 O13 Al2 128(4) no . . .
O13 W3 O21 W3 93.3(14) no . . 4_565
O13 W3 O21 P1 -47(2) no . . .
O21 W3 O13 Al2 53(4) no . . .
O18 W3 O19 W3 18(5) no . . 4_565
O19 W3 O18 W2 -73(5) no . . .
O18 W3 O21 W3 -176.2(12) no . . 4_565
O18 W3 O21 P1 43(2) no . . .
O21 W3 O18 W2 -58(3) no . . .
O18 W3 O25 W6 13(5) no . . .
O25 W3 O18 W2 -142(3) no . . .
O19 W3 O21 W3 -1.6(11) no . . 4_565
O19 W3 O21 P1 -142(3) no . . .
O21 W3 O19 W3 2.3(16) no . . 4_565
O19 W3 O25 W6 -148(5) no . . .
O25 W3 O19 W3 86.6(18) no . . 4_565
O21 W3 O25 W6 -72(5) no . . .
O25 W3 O21 W3 -89.7(12) no . . 4_565
O25 W3 O21 P1 130(2) no . . .
O4 W4 O26 W5 -179.3(17) no . . .
O4 W4 O29 W4 -126(7) no . . 4_565
O4 W4 O32 W7 124(3) no . . .
O23 W4 O26 W5 -75.3(18) no . . .
O23 W4 O29 W4 130(8) no . . 4_565
O23 W4 O31 W5 88.0(12) no . 4_565 .
O23 W4 O31 P2 -125(3) no . 4_565 .
O26 W4 O29 W4 33(10) no . . 4_565
O29 W4 O26 W5 22(5) no . . .
O26 W4 O31 W5 -5.3(10) no . 4_565 .
O26 W4 O31 P2 141(3) no . 4_565 .
O31 W4 O26 W5 7.7(14) no 4_565 . .
O26 W4 O32 W7 -134(3) no . . .
O32 W4 O26 W5 87.3(16) no . . .
O29 W4 O31 W5 -179.5(16) no . 4_565 .
O29 W4 O31 P2 -33(3) no . 4_565 .
O31 W4 O29 W4 47(7) no 4_565 . 4_565
O29 W4 O32 W7 24(3) no . . .
O32 W4 O29 W4 -33(7) no . . 4_565
O31 W4 O32 W7 -60(3) no 4_565 . .
O32 W4 O31 W5 -95.2(11) no . 4_565 .
O32 W4 O31 P2 51(3) no . 4_565 .
O5 W5 O24 W2 99(4) no . . .
O5 W5 O26 W4 177.7(17) no . . .
O5 W5 O27 W6 125(4) no . . .
O5 W5 O33 W8 -130(4) no . . .
O24 W5 O26 W4 75.4(16) no . . .
O26 W5 O24 W2 -161(4) no . . .
O24 W5 O27 W6 -133(4) no . . .
O27 W5 O24 W2 -4(4) no . . .
O24 W5 O31 W4 -86.1(11) no . 4_565 .
O24 W5 O31 P2 128(3) no . 4_565 .
O31 W5 O24 W2 -86(4) no 4_565 . .
O26 W5 O27 W6 -41(6) no . . .
O27 W5 O26 W4 -17(4) no . . .
O26 W5 O31 W4 5.3(10) no . 4_565 .
O26 W5 O31 P2 -141(3) no . 4_565 .
O31 W5 O26 W4 -7.8(14) no 4_565 . .
O26 W5 O33 W8 130(4) no . . .
O33 W5 O26 W4 -87.4(16) no . . .
O27 W5 O31 W4 -178.3(12) no . 4_565 .
O27 W5 O31 P2 35(3) no . 4_565 .
O31 W5 O27 W6 -49(4) no 4_565 . .
O27 W5 O33 W8 -28(3) no . . .
O33 W5 O27 W6 31(4) no . . .
O31 W5 O33 W8 55(3) no 4_565 . .
O33 W5 O31 W4 97.8(11) no . 4_565 .
O33 W5 O31 P2 -48(2) no . 4_565 .
O6 W6 O25 W3 -112(5) no . . .
O6 W6 O27 W5 -128(4) no . . .
O6 W6 O28 W6 -171(2) no . . 4_565
O6 W6 O34 W8 127(3) no . . .
O25 W6 O27 W5 135(4) no . . .
O27 W6 O25 W3 -11(5) no . . .
O25 W6 O28 W6 -74(3) no . . 4_565
O28 W6 O25 W3 149(5) no . . .
O25 W6 O30 W6 87.9(12) no . . 4_565
O25 W6 O30 P2 -129(2) no . . .
O30 W6 O25 W3 73(5) no . . .
O27 W6 O28 W6 31(6) no . . 4_565
O28 W6 O27 W5 30(7) no . . .
O27 W6 O30 W6 -179.9(12) no . . 4_565
O27 W6 O30 P2 -36.8(19) no . . .
O30 W6 O27 W5 51(4) no . . .
O27 W6 O34 W8 26(3) no . . .
O34 W6 O27 W5 -32(4) no . . .
O28 W6 O30 W6 -7.4(15) no . . 4_565
O28 W6 O30 P2 136(3) no . . .
O30 W6 O28 W6 9.6(19) no . . 4_565
O28 W6 O34 W8 -135(3) no . . .
O34 W6 O28 W6 92(3) no . . 4_565
O30 W6 O34 W8 -58(3) no . . .
O34 W6 O30 W6 -93.9(11) no . . 4_565
O34 W6 O30 P2 49.1(19) no . . .
O7 W7 O32 W4 -129(3) no . . .
O7 W7 O32 W4 129(3) no . 4_565 4_565
O7 W7 O36 W8 173(2) no . . .
O7 W7 O36 W8 -173(2) no . 4_565 4_565
O32 W7 O32 W4 25(3) no . 4_565 4_565
O32 W7 O32 W4 -25(3) no 4_565 . .
O32 W7 O35 W8 90.2(10) no . . .
O32 W7 O35 W8 -179.4(10) no . . 4_565
O32 W7 O35 P2 -44.6(9) no . . .
O35 W7 O32 W4 60(3) no . . .
O32 W7 O36 W8 -82(2) no . . .
O36 W7 O32 W4 135(3) no . . .
O32 W7 O36 W8 -4(6) no . 4_565 4_565
O36 W7 O32 W4 62(6) no 4_565 . .
O32 W7 O35 W8 179.4(10) no 4_565 . .
O32 W7 O35 W8 -90.2(10) no 4_565 . 4_565
O32 W7 O35 P2 44.6(9) no 4_565 . .
O35 W7 O32 W4 -60(3) no . 4_565 4_565
O32 W7 O36 W8 4(6) no 4_565 . .
O36 W7 O32 W4 -62(6) no . 4_565 4_565
O32 W7 O36 W8 82(2) no 4_565 4_565 4_565
O36 W7 O32 W4 -135(3) no 4_565 4_565 4_565
O35 W7 O36 W8 1.7(16) no . . .
O36 W7 O35 W8 -1.3(12) no . . .
O36 W7 O35 W8 89.2(13) no . . 4_565
O36 W7 O35 P2 -136.1(11) no . . .
O35 W7 O36 W8 -1.7(16) no . 4_565 4_565
O36 W7 O35 W8 -89.2(13) no 4_565 . .
O36 W7 O35 W8 1.3(12) no 4_565 . 4_565
O36 W7 O35 P2 136.1(11) no 4_565 . .
O36 W7 O36 W8 -78(2) no . 4_565 4_565
O36 W7 O36 W8 78(2) no 4_565 . .
O8 W8 O33 W5 130(4) no . . .
O8 W8 O34 W6 -131(3) no . . .
O8 W8 O36 W7 -173(2) no . . .
O8 W8 O37 W8 173(3) no . . 4_565
O33 W8 O34 W6 -26(3) no . . .
O34 W8 O33 W5 28(3) no . . .
O33 W8 O35 W7 -91.2(10) no . . .
O33 W8 O35 W8 175.8(11) no . . 4_565
O33 W8 O35 P2 47.8(14) no . . .
O35 W8 O33 W5 -58(3) no . . .
O33 W8 O36 W7 82(2) no . . .
O36 W8 O33 W5 -130(4) no . . .
O33 W8 O37 W8 -7(6) no . . 4_565
O37 W8 O33 W5 -50(6) no . . .
O34 W8 O35 W7 -177.9(9) no . . .
O34 W8 O35 W8 89.0(10) no . . 4_565
O34 W8 O35 P2 -39.0(14) no . . .
O35 W8 O34 W6 58(3) no . . .
O34 W8 O36 W7 0(5) no . . .
O36 W8 O34 W6 56(5) no . . .
O34 W8 O37 W8 -84(3) no . . 4_565
O37 W8 O34 W6 132(3) no . . .
O35 W8 O36 W7 -1.7(16) no . . .
O36 W8 O35 W7 1.3(12) no . . .
O36 W8 O35 W8 -91.8(13) no . . 4_565
O36 W8 O35 P2 140.3(17) no . . .
O35 W8 O37 W8 2(2) no . . 4_565
O37 W8 O35 W7 92.0(15) no . . .
O37 W8 O35 W8 -1.1(14) no . . 4_565
O37 W8 O35 P2 -129.1(19) no . . .
O36 W8 O37 W8 75(3) no . . 4_565
O37 W8 O36 W7 -76(2) no . . .
O14 P1 O21 W3 63.2(17) no . . .
O14 P1 O21 W3 -63.2(17) no . . 4_565
O21 P1 O14 Al1 180.0 no . . .
O21 P1 O14 Al2 -57.8(17) no . . .
O21 P1 O14 Al2 57.8(17) no . . 4_565
O14 P1 O22 W1 -62(3) no . . 4_565
O14 P1 O22 W2 62(3) no . . 4_565
O22 P1 O14 Al1 61.1(13) no . . .
O22 P1 O14 Al2 -176.7(17) no . . .
O22 P1 O14 Al2 -61(3) no . . 4_565
O14 P1 O22 W1 62(3) no . 4_565 .
O14 P1 O22 W2 -62(3) no . 4_565 .
O22 P1 O14 Al1 -61.1(13) no 4_565 . .
O22 P1 O14 Al2 61(3) no 4_565 . .
O22 P1 O14 Al2 176.7(17) no 4_565 . 4_565
O21 P1 O22 W1 -179.3(17) no . . 4_565
O21 P1 O22 W2 -56(3) no . . 4_565
O22 P1 O21 W3 -179.8(17) no . . .
O22 P1 O21 W3 54(3) no . . 4_565
O21 P1 O22 W1 179.3(17) no . 4_565 .
O21 P1 O22 W2 56(3) no . 4_565 .
O22 P1 O21 W3 -54(3) no 4_565 . .
O22 P1 O21 W3 179.8(17) no 4_565 . 4_565
O22 P1 O22 W1 -56(3) no . 4_565 .
O22 P1 O22 W2 -179.7(17) no . 4_565 .
O22 P1 O22 W1 56(3) no 4_565 . 4_565
O22 P1 O22 W2 179.7(17) no 4_565 . 4_565
O30 P2 O31 W4 -176.0(18) no . . 4_565
O30 P2 O31 W5 50(3) no . . 4_565
O31 P2 O30 W6 179.2(18) no . . .
O31 P2 O30 W6 -51(3) no . . 4_565
O30 P2 O31 W4 176.0(18) no . 4_565 .
O30 P2 O31 W5 -50(3) no . 4_565 .
O31 P2 O30 W6 51(3) no 4_565 . .
O31 P2 O30 W6 -179.2(18) no 4_565 . 4_565
O30 P2 O35 W7 180.0 no . . .
O30 P2 O35 W8 56.2(11) no . . .
O30 P2 O35 W8 -56.2(11) no . . 4_565
O35 P2 O30 W6 -65.1(17) no . . .
O35 P2 O30 W6 65.1(17) no . . 4_565
O31 P2 O31 W4 47(3) no . 4_565 .
O31 P2 O31 W5 -179.0(19) no . 4_565 .
O31 P2 O31 W4 -47(3) no 4_565 . 4_565
O31 P2 O31 W5 179.0(19) no 4_565 . 4_565
O31 P2 O35 W7 -59.0(13) no . . .
O31 P2 O35 W8 177.2(15) no . . .
O31 P2 O35 W8 64.8(19) no . . 4_565
O35 P2 O31 W4 64(3) no . . 4_565
O35 P2 O31 W5 -69(3) no . . 4_565
O31 P2 O35 W7 59.0(13) no 4_565 . .
O31 P2 O35 W8 -64.8(19) no 4_565 . .
O31 P2 O35 W8 -177.2(15) no 4_565 . 4_565
O35 P2 O31 W4 -64(3) no . 4_565 .
O35 P2 O31 W5 69(3) no . 4_565 .
O1 Al1 O9 Al2 -172.7(15) no . . .
O1 Al1 O9 Al2 172.7(15) no . 4_565 4_565
O1 Al1 O11 W1 126(3) no . . .
O1 Al1 O11 W1 -126(3) no . 4_565 4_565
O9 Al1 O9 Al2 78.1(16) no . 4_565 4_565
O9 Al1 O9 Al2 -78.1(16) no 4_565 . .
O9 Al1 O11 W1 -140(3) no . . .
O11 Al1 O9 Al2 90.2(15) no . . .
O9 Al1 O14 P1 133.2(9) no . . .
O9 Al1 O14 Al2 -1.5(10) no . . .
O9 Al1 O14 Al2 -92.1(11) no . . 4_565
O14 Al1 O9 Al2 1.9(12) no . . .
O9 Al1 O11 W1 140(3) no 4_565 4_565 4_565
O11 Al1 O9 Al2 -90.2(15) no 4_565 4_565 4_565
O9 Al1 O14 P1 -133.2(9) no 4_565 . .
O9 Al1 O14 Al2 92.1(11) no 4_565 . .
O9 Al1 O14 Al2 1.5(10) no 4_565 . 4_565
O14 Al1 O9 Al2 -1.9(12) no . 4_565 4_565
O11 Al1 O11 W1 -29(3) no . 4_565 4_565
O11 Al1 O11 W1 29(3) no 4_565 . .
O11 Al1 O14 P1 45.4(10) no . . .
O11 Al1 O14 Al2 -89.3(11) no . . .
O11 Al1 O14 Al2 -179.9(11) no . . 4_565
O14 Al1 O11 W1 -59(3) no . . .
O11 Al1 O14 P1 -45.4(10) no 4_565 . .
O11 Al1 O14 Al2 179.9(11) no 4_565 . .
O11 Al1 O14 Al2 89.3(11) no 4_565 . 4_565
O14 Al1 O11 W1 59(3) no . 4_565 4_565
O2 Al2 O9 Al1 173.2(15) no . . .
O2 Al2 O10 Al2 -170(2) no . . 4_565
O2 Al2 O12 W2 -133(3) no . . .
O2 Al2 O13 W3 130(4) no . . .
O9 Al2 O10 Al2 -73(2) no . . 4_565
O10 Al2 O9 Al1 75.8(17) no . . .
O9 Al2 O12 W2 131(3) no . . .
O12 Al2 O9 Al1 -91.8(15) no . . .
O9 Al2 O14 P1 -136(2) no . . .
O9 Al2 O14 Al1 1.5(10) no . . .
O9 Al2 O14 Al2 93.1(13) no . . 4_565
O14 Al2 O9 Al1 -1.9(12) no . . .
O10 Al2 O13 W3 -133(4) no . . .
O13 Al2 O10 Al2 92(2) no . . 4_565
O10 Al2 O14 P1 129(3) no . . .
O10 Al2 O14 Al1 -93.5(15) no . . .
O10 Al2 O14 Al2 -1.9(15) no . . 4_565
O14 Al2 O10 Al2 2.4(19) no . . 4_565
O12 Al2 O13 W3 35(4) no . . .
O13 Al2 O12 W2 -35(3) no . . .
O12 Al2 O14 P1 -47(2) no . . .
O12 Al2 O14 Al1 90.4(11) no . . .
O12 Al2 O14 Al2 -178.0(14) no . . 4_565
O14 Al2 O12 W2 55(3) no . . .
O13 Al2 O14 P1 40(3) no . . .
O13 Al2 O14 Al1 178.0(12) no . . .
O13 Al2 O14 Al2 -90.4(15) no . . 4_565
O14 Al2 O13 W3 -55(4) no . . .

loop_
_platon_squeeze_void_nr
_platon_squeeze_void_average_x
_platon_squeeze_void_average_y
_platon_squeeze_void_average_z
_platon_squeeze_void_volume
_platon_squeeze_void_count_electrons
_platon_squeeze_void_content
1 0.104 0.089 0.694 36 57 ' '
2 0.104 0.411 0.694 36 55 ' '
3 0.187 0.250 0.902 33 55 ' '
4 0.813 0.750 0.098 33 70 ' '
5 0.895 0.589 0.306 36 57 ' '
6 0.895 0.911 0.306 36 56 ' '
